data_2020837
loop_
_publ_author_name
'Huang, Qiu-Ying'
'Zhao, Yang'
'Meng, Xiang-Ru'

_publ_section_title
;
 Syntheses, structures and characterization of isomorphous Co^II^and
 Ni^II^ coordination polymers based on
 2-[(1<i>H</i>-imidazol-1-yl)methyl]-6-methyl-1<i>H</i>-benzimidazole and
 benzene-1,4-dicarboxylate
;
_journal_issue 8
_journal_name_full 'Acta Crystallographica Section C'
_journal_page_first 645
_journal_page_last 651
_journal_paper_doi 10.1107/S2053229617010877
_journal_volume 73
_journal_year 2017
_chemical_formula_iupac '[Co (C8 H4 O4) (C12 H11 N4)2 (H2 O)2], 2H2 O'
_chemical_formula_moiety 'C32 H32 Co N8 O6, 2(H2 O)'
_chemical_formula_sum 'C32 H36 Co N8 O8'
_chemical_formula_weight 719.62
_chemical_name_systematic
'<i>catena</i>-Poly[[[diaquabis{2-[(1<i>H</i>-imidazol-1-yl)methyl]-6-methyl-1<i>H</i>-benzimidazole-\k<i>N</i>^3^}cobalt(II)]-\m~2~-benzene-1,4-dicarboxylato-\k^2^<i>O</i>^1^:<i>O</i>^4^] dihydrate]'
_space_group_crystal_system monoclinic
_space_group_IT_number 13
_space_group_name_Hall '-P 2yac'
_space_group_name_H-M_alt 'P 1 2/n 1'
_symmetry_space_group_name_Hall '-P 2yac'
_symmetry_space_group_name_H-M 'P 1 2/n 1'
_atom_sites_solution_hydrogens mixed
_audit_creation_method SHELXL-2014/7
_cell_angle_alpha 90
_cell_angle_beta 107.04(3)
_cell_angle_gamma 90
_cell_formula_units_Z 2
_cell_length_a 13.264(3)
_cell_length_b 9.0189(18)
_cell_length_c 14.709(3)
_cell_measurement_reflns_used 4480
_cell_measurement_temperature 293(2)
_cell_measurement_theta_max 27.9003
_cell_measurement_theta_min 1.8199
_cell_volume 1682.3(7)
_computing_cell_refinement
;
CrystalClear (Rigaku/MSC, 2004)
;
_computing_data_collection
;
CrystalClear (Rigaku/MSC, 2004)
;
_computing_data_reduction
;
CrystalClear (Rigaku/MSC, 2004)
;
_computing_molecular_graphics
;
DIAMOND (Brandenburg & Putz, 2005)
;
_computing_publication_material
;
publCIF (Westrip, 2010)
;
_computing_structure_refinement
;
SHELXL2014 (Sheldrick, 2015)
;
_computing_structure_solution
;
SHELXS97 (Sheldrick, 2008)
;
_diffrn_ambient_temperature 293(2)
_diffrn_detector_area_resol_mean 28.5714
_diffrn_measured_fraction_theta_full 0.998
_diffrn_measured_fraction_theta_max 0.998
_diffrn_measurement_device_type 'Rigaku Saturn'
_diffrn_measurement_method \w
_diffrn_radiation_type MoK\a
_diffrn_radiation_wavelength 0.71073
_diffrn_reflns_av_R_equivalents 0.0340
_diffrn_reflns_limit_h_max 16
_diffrn_reflns_limit_h_min -16
_diffrn_reflns_limit_k_max 11
_diffrn_reflns_limit_k_min -11
_diffrn_reflns_limit_l_max 17
_diffrn_reflns_limit_l_min -17
_diffrn_reflns_number 17412
_diffrn_reflns_theta_full 25.242
_diffrn_reflns_theta_max 25.750
_diffrn_reflns_theta_min 2.258
_exptl_absorpt_coefficient_mu 0.573
_exptl_absorpt_correction_T_max 0.8990
_exptl_absorpt_correction_T_min 0.8892
_exptl_absorpt_correction_type multi-scan
_exptl_absorpt_process_details
;
(CrystalClear; Rigaku/MSC, 2004)
;
_exptl_crystal_colour Red
_exptl_crystal_density_diffrn 1.421
_exptl_crystal_description Prism
_exptl_crystal_F_000 750
_exptl_crystal_size_max 0.210
_exptl_crystal_size_mid 0.190
_exptl_crystal_size_min 0.190
_refine_diff_density_max 0.215
_refine_diff_density_min -0.214
_refine_ls_extinction_method none
_refine_ls_goodness_of_fit_ref 1.225
_refine_ls_hydrogen_treatment mixed
_refine_ls_matrix_type full
_refine_ls_number_parameters 297
_refine_ls_number_reflns 3211
_refine_ls_number_restraints 42
_refine_ls_restrained_S_all 1.278
_refine_ls_R_factor_all 0.0555
_refine_ls_R_factor_gt 0.0516
_refine_ls_shift/su_max 0.000
_refine_ls_shift/su_mean 0.000
_refine_ls_structure_factor_coef Fsqd
_refine_ls_weighting_details 'w=1/[\s^2^(Fo^2^)+(0.0255P)^2^+0.9676P] where P=(Fo^2^+2Fc^2^)/3'
_refine_ls_weighting_scheme calc
_refine_ls_wR_factor_gt 0.0936
_refine_ls_wR_factor_ref 0.0955
_reflns_number_gt 3047
_reflns_number_total 3211
_reflns_threshold_expression 'I > 2\s(I)'
_cod_data_source_file lg3204sup1.cif
_cod_data_source_block I
_cod_original_cell_volume 1682.4(6)
_cod_database_code 2020837
_shelx_space_group_comment
;
The symmetry employed for this shelxl refinement is uniquely defined
by the following loop, which should always be used as a source of
symmetry information in preference to the above space-group names.
They are only intended as comments.
;
_shelx_estimated_absorpt_t_min 0.889
_shelx_estimated_absorpt_t_max 0.899

loop_
_space_group_symop_operation_xyz
'x, y, z'
'-x+1/2, y, -z+1/2'
'-x, -y, -z'
'x-1/2, -y, z-1/2'

loop_
_atom_site_type_symbol
_atom_site_label
_atom_site_fract_x
_atom_site_fract_y
_atom_site_fract_z
_atom_site_U_iso_or_equiv
_atom_site_adp_type
_atom_site_calc_flag
_atom_site_occupancy
_atom_site_disorder_assembly
_atom_site_disorder_group
C C1 0.42634(19) 0.4319(3) 0.17111(18) 0.0393(6) Uani d 1 . .
C C2 0.3515(2) 0.4301(3) 0.30938(18) 0.0475(6) Uani d 1 . .
H H2 0.4200 0.4297 0.3499 0.057 Uiso calc 1 . .
C C3 0.33494(18) 0.4300(3) 0.21212(16) 0.0373(5) Uani d 1 . .
C C4 0.23249(19) 0.4308(3) 0.15274(17) 0.0446(6) Uani d 1 . .
H H4 0.2200 0.4318 0.0871 0.054 Uiso calc 1 . .
C C5 0.5712(2) 0.8088(3) 0.09123(18) 0.0457(6) Uani d 1 . .
H H5 0.6418 0.7883 0.0984 0.055 Uiso calc 1 . .
C C6 0.4041(2) 0.7894(3) 0.05659(19) 0.0531(7) Uani d 1 . .
H H6 0.3361 0.7516 0.0344 0.064 Uiso calc 1 . .
C C7 0.4294(2) 0.9236(4) 0.09671(19) 0.0556(7) Uani d 1 . .
H H7 0.3831 0.9941 0.1075 0.067 Uiso calc 1 . .
C C8 0.6006(2) 1.0586(3) 0.16817(19) 0.0543(7) Uani d 1 . .
H H8A 0.5677 1.1516 0.1423 0.065 Uiso calc 1 . .
H H8B 0.6695 1.0543 0.1578 0.065 Uiso calc 1 . .
C C9 0.6135(2) 1.0540(3) 0.27234(19) 0.0473(6) Uani d 1 . .
C C10 0.6451(10) 0.9781(15) 0.4173(6) 0.047(2) Uani d 0.715(7) A 1
C C10' 0.6207(18) 1.164(2) 0.4084(7) 0.043(6) Uani d 0.285(7) A 2
C C11' 0.641(2) 1.012(2) 0.4178(9) 0.049(8) Uani d 0.285(7) A 2
C C12' 0.6544(18) 0.9434(14) 0.5051(12) 0.051(5) Uani d 0.285(7) A 2
H H12' 0.6679 0.8422 0.5114 0.061 Uiso calc 0.285(7) A 2
C C13' 0.6477(13) 1.0259(14) 0.5830(8) 0.043(5) Uani d 0.285(7) A 2
C C14' 0.6275(12) 1.1772(13) 0.5735(8) 0.051(5) Uani d 0.285(7) A 2
H H14' 0.6230 1.2323 0.6256 0.061 Uiso calc 0.285(7) A 2
C C15' 0.6140(15) 1.2461(13) 0.4862(10) 0.054(5) Uani d 0.285(7) A 2
H H15' 0.6004 1.3473 0.4799 0.065 Uiso calc 0.285(7) A 2
C C11 0.6123(8) 1.1228(12) 0.4151(4) 0.0429(19) Uani d 0.715(7) A 1
C C12 0.6006(7) 1.1948(9) 0.4957(5) 0.0595(17) Uani d 0.715(7) A 1
H H12 0.5784 1.2929 0.4940 0.071 Uiso calc 0.715(7) A 1
C C13 0.6241(6) 1.1114(9) 0.5780(5) 0.0557(19) Uani d 0.715(7) A 1
C C14 0.6576(8) 0.9661(9) 0.5785(6) 0.064(2) Uani d 0.715(7) A 1
H H14 0.6723 0.9133 0.6352 0.076 Uiso calc 0.715(7) A 1
C C15 0.6704(9) 0.8969(9) 0.5013(6) 0.0636(19) Uani d 0.715(7) A 1
H H15 0.6948 0.7998 0.5042 0.076 Uiso calc 0.715(7) A 1
C C16 0.6090(4) 1.1826(6) 0.6685(3) 0.0802(17) Uani d 0.715(7) A 1
H H16A 0.6232 1.1103 0.7185 0.120 Uiso calc 0.357(3) A 1
H H16B 0.5378 1.2173 0.6555 0.120 Uiso calc 0.357(3) A 1
H H16C 0.6568 1.2645 0.6877 0.120 Uiso calc 0.357(3) A 1
H H16D 0.5887 1.2844 0.6560 0.120 Uiso calc 0.357(3) A 1
H H16E 0.6740 1.1774 0.7190 0.120 Uiso calc 0.357(3) A 1
H H16F 0.5550 1.1302 0.6868 0.120 Uiso calc 0.357(3) A 1
C C16' 0.6633(10) 0.9630(14) 0.6786(7) 0.076(4) Uani d 0.285(7) A 2
H H16G 0.6032 0.9039 0.6789 0.114 Uiso calc 0.285(7) A 2
H H16H 0.6714 1.0420 0.7240 0.114 Uiso calc 0.285(7) A 2
H H16I 0.7255 0.9022 0.6953 0.114 Uiso calc 0.285(7) A 2
Co Co1 0.5000 0.5000 0.0000 0.03909(15) Uani d 1 . .
N N1 0.49372(16) 0.7170(2) 0.05333(14) 0.0437(5) Uani d 1 . .
N N2 0.53624(17) 0.9358(2) 0.11836(14) 0.0461(5) Uani d 1 . .
N N3 0.5953(2) 1.1748(3) 0.31929(19) 0.0558(6) Uani d 1 . .
H H3 0.575(2) 1.262(4) 0.294(2) 0.073(11) Uiso d 1 . .
N N4 0.6438(2) 0.9388(3) 0.32717(17) 0.0583(6) Uani d 1 . .
O O1 0.40498(13) 0.4281(2) 0.08257(12) 0.0504(5) Uani d 1 . .
O O2 0.51834(13) 0.4364(2) 0.22791(12) 0.0486(4) Uani d 1 . .
O O3 0.64469(17) 0.4540(2) 0.10984(14) 0.0485(5) Uani d 1 . .
H H3A 0.699(3) 0.506(4) 0.120(3) 0.092(13) Uiso d 1 . .
H H3B 0.621(3) 0.455(4) 0.153(3) 0.077(12) Uiso d 1 . .
O O4 0.6720(2) 0.6225(3) 0.3459(2) 0.0839(8) Uani d 1 . .
H H4A 0.662(4) 0.710(6) 0.332(3) 0.14(2) Uiso d 1 . .
H H4B 0.621(3) 0.579(4) 0.317(3) 0.091(14) Uiso d 1 . .

loop_
_atom_site_aniso_label
_atom_site_aniso_U_11
_atom_site_aniso_U_22
_atom_site_aniso_U_33
_atom_site_aniso_U_12
_atom_site_aniso_U_13
_atom_site_aniso_U_23
C1 0.0422(14) 0.0371(13) 0.0450(15) -0.0024(11) 0.0226(11) -0.0004(11)
C2 0.0368(13) 0.0686(18) 0.0392(14) 0.0046(13) 0.0143(11) 0.0061(13)
C3 0.0386(13) 0.0380(13) 0.0403(13) 0.0005(10) 0.0193(11) 0.0004(10)
C4 0.0450(15) 0.0604(17) 0.0331(13) -0.0057(12) 0.0188(11) -0.0057(12)
C5 0.0386(14) 0.0515(16) 0.0490(15) 0.0057(12) 0.0157(11) -0.0018(12)
C6 0.0353(14) 0.077(2) 0.0473(16) 0.0040(13) 0.0123(12) -0.0108(14)
C7 0.0466(16) 0.075(2) 0.0456(16) 0.0175(15) 0.0144(12) -0.0058(14)
C8 0.0674(19) 0.0477(16) 0.0476(16) -0.0021(14) 0.0168(14) -0.0012(13)
C9 0.0490(15) 0.0444(15) 0.0466(15) -0.0030(12) 0.0112(12) -0.0035(12)
C10 0.052(4) 0.036(3) 0.052(5) -0.009(2) 0.013(3) -0.004(2)
C10' 0.030(7) 0.023(9) 0.073(12) -0.007(6) 0.012(6) 0.001(6)
C11' 0.054(12) 0.06(2) 0.032(9) -0.013(10) 0.005(7) -0.002(8)
C12' 0.059(9) 0.041(9) 0.049(9) -0.002(7) 0.011(6) 0.000(7)
C13' 0.051(8) 0.044(12) 0.033(6) -0.005(9) 0.011(5) -0.012(9)
C14' 0.036(6) 0.059(10) 0.049(8) -0.007(7) -0.003(5) -0.027(7)
C15' 0.047(8) 0.062(10) 0.049(7) -0.010(8) 0.008(6) -0.025(7)
C11 0.042(3) 0.046(6) 0.038(3) -0.017(4) 0.008(2) -0.010(3)
C12 0.045(3) 0.060(4) 0.070(4) -0.005(3) 0.011(3) -0.017(3)
C13 0.051(4) 0.066(6) 0.050(3) -0.018(4) 0.015(2) -0.021(4)
C14 0.073(4) 0.064(5) 0.053(4) -0.011(4) 0.019(3) -0.001(3)
C15 0.083(5) 0.050(4) 0.057(4) 0.005(3) 0.019(3) 0.005(3)
C16 0.079(3) 0.105(4) 0.056(3) -0.002(3) 0.019(2) -0.021(3)
C16' 0.083(9) 0.087(9) 0.047(7) -0.013(7) 0.003(6) 0.009(6)
Co1 0.0340(3) 0.0520(3) 0.0358(3) -0.0030(2) 0.01726(19) -0.0027(2)
N1 0.0391(11) 0.0552(13) 0.0395(11) 0.0006(10) 0.0159(9) -0.0049(10)
N2 0.0495(13) 0.0511(13) 0.0379(11) 0.0061(11) 0.0129(10) -0.0006(10)
N3 0.0587(15) 0.0501(16) 0.0516(15) 0.0057(12) 0.0052(12) -0.0075(12)
N4 0.0769(17) 0.0472(13) 0.0494(14) -0.0012(13) 0.0164(12) 0.0007(11)
O1 0.0439(10) 0.0732(13) 0.0412(10) -0.0101(9) 0.0238(8) -0.0053(9)
O2 0.0372(10) 0.0648(12) 0.0471(10) 0.0004(9) 0.0174(8) 0.0040(9)
O3 0.0397(11) 0.0644(13) 0.0438(11) -0.0024(10) 0.0159(9) -0.0023(9)
O4 0.0580(15) 0.0581(16) 0.113(2) 0.0126(13) -0.0099(14) -0.0121(15)

loop_
_atom_type_symbol
_atom_type_description
_atom_type_scat_dispersion_real
_atom_type_scat_dispersion_imag
_atom_type_scat_source
C C 0.0033 0.0016 'International Tables Vol C Tables 4.2.6.8 and 6.1.1.4'
H H 0.0000 0.0000 'International Tables Vol C Tables 4.2.6.8 and 6.1.1.4'
Co Co 0.3494 0.9721 'International Tables Vol C Tables 4.2.6.8 and 6.1.1.4'
N N 0.0061 0.0033 'International Tables Vol C Tables 4.2.6.8 and 6.1.1.4'
O O 0.0106 0.0060 'International Tables Vol C Tables 4.2.6.8 and 6.1.1.4'

loop_
_geom_angle_atom_site_label_1
_geom_angle_atom_site_label_2
_geom_angle_atom_site_label_3
_geom_angle_site_symmetry_1
_geom_angle_site_symmetry_3
_geom_angle
_geom_angle_publ_flag
O1 C1 O2 . . 124.8(2) ?
O1 C1 C3 . . 117.0(2) ?
O2 C1 C3 . . 118.1(2) ?
C3 C2 C4 . 2 121.0(2) ?
C3 C2 H2 . . 119.5 ?
C4 C2 H2 2 . 119.5 ?
C2 C3 C4 . . 118.8(2) ?
C2 C3 C1 . . 120.9(2) ?
C4 C3 C1 . . 120.3(2) ?
C3 C4 C2 . 2 120.2(2) ?
C3 C4 H4 . . 119.9 ?
C2 C4 H4 2 . 119.9 ?
N1 C5 N2 . . 111.7(2) ?
N1 C5 H5 . . 124.1 ?
N2 C5 H5 . . 124.1 ?
C7 C6 N1 . . 109.7(2) ?
C7 C6 H6 . . 125.1 ?
N1 C6 H6 . . 125.1 ?
C6 C7 N2 . . 106.5(2) ?
C6 C7 H7 . . 126.8 ?
N2 C7 H7 . . 126.8 ?
N2 C8 C9 . . 111.6(2) ?
N2 C8 H8A . . 109.3 ?
C9 C8 H8A . . 109.3 ?
N2 C8 H8B . . 109.3 ?
C9 C8 H8B . . 109.3 ?
H8A C8 H8B . . 108.0 ?
N4 C9 N3 . . 113.3(3) ?
N4 C9 C8 . . 125.4(3) ?
N3 C9 C8 . . 121.3(3) ?
N4 C10 C11 . . 108.0(8) ?
N4 C10 C15 . . 131.0(11) ?
C11 C10 C15 . . 120.9(7) ?
N3 C10' C11' . . 99.6(13) ?
N3 C10' C15' . . 138.9(14) ?
C11' C10' C15' . . 120.0 ?
C12' C11' C10' . . 120.0 ?
C12' C11' N4 . . 126.4(13) ?
C10' C11' N4 . . 113.6(13) ?
C11' C12' C13' . . 120.0 ?
C11' C12' H12' . . 120.0 ?
C13' C12' H12' . . 120.0 ?
C14' C13' C12' . . 120.0 ?
C14' C13' C16' . . 116.2(11) ?
C12' C13' C16' . . 123.8(11) ?
C13' C14' C15' . . 120.0 ?
C13' C14' H14' . . 120.0 ?
C15' C14' H14' . . 120.0 ?
C14' C15' C10' . . 120.0 ?
C14' C15' H15' . . 120.0 ?
C10' C15' H15' . . 120.0 ?
C10 C11 C12 . . 122.2(6) ?
C10 C11 N3 . . 106.9(7) ?
C12 C11 N3 . . 130.9(9) ?
C13 C12 C11 . . 115.9(6) ?
C13 C12 H12 . . 122.0 ?
C11 C12 H12 . . 122.0 ?
C12 C13 C14 . . 120.7(7) ?
C12 C13 C16 . . 118.4(7) ?
C14 C13 C16 . . 120.8(7) ?
C15 C14 C13 . . 123.6(8) ?
C15 C14 H14 . . 118.2 ?
C13 C14 H14 . . 118.2 ?
C14 C15 C10 . . 116.6(8) ?
C14 C15 H15 . . 121.7 ?
C10 C15 H15 . . 121.7 ?
C13 C16 H16A . . 109.5 ?
C13 C16 H16B . . 109.5 ?
H16A C16 H16B . . 109.5 ?
C13 C16 H16C . . 109.5 ?
H16A C16 H16C . . 109.5 ?
H16B C16 H16C . . 109.5 ?
C13 C16 H16D . . 109.5 ?
H16A C16 H16D . . 141.1 ?
H16B C16 H16D . . 56.3 ?
H16C C16 H16D . . 56.3 ?
C13 C16 H16E . . 109.5 ?
H16A C16 H16E . . 56.3 ?
H16B C16 H16E . . 141.1 ?
H16C C16 H16E . . 56.3 ?
H16D C16 H16E . . 109.5 ?
C13 C16 H16F . . 109.5 ?
H16A C16 H16F . . 56.3 ?
H16B C16 H16F . . 56.3 ?
H16C C16 H16F . . 141.1 ?
H16D C16 H16F . . 109.5 ?
H16E C16 H16F . . 109.5 ?
C13' C16' H16G . . 109.5 ?
C13' C16' H16H . . 109.5 ?
H16G C16' H16H . . 109.5 ?
C13' C16' H16I . . 109.5 ?
H16G C16' H16I . . 109.5 ?
H16H C16' H16I . . 109.5 ?
O1 Co1 O1 3_665 . 180.00 y
O1 Co1 N1 3_665 . 91.39(8) ?
O1 Co1 N1 . . 88.61(8) y
O1 Co1 N1 3_665 3_665 88.61(8) ?
O1 Co1 N1 . 3_665 91.39(8) y
N1 Co1 N1 . 3_665 180.00 y
O1 Co1 O3 3_665 . 86.52(8) ?
O1 Co1 O3 . . 93.48(8) y
N1 Co1 O3 . . 91.32(8) y
N1 Co1 O3 3_665 . 88.68(8) ?
O1 Co1 O3 3_665 3_665 93.48(8) ?
O1 Co1 O3 . 3_665 86.52(8) y
N1 Co1 O3 . 3_665 88.68(8) y
N1 Co1 O3 3_665 3_665 91.32(8) ?
O3 Co1 O3 . 3_665 180.00 y
C5 N1 C6 . . 105.3(2) ?
C5 N1 Co1 . . 129.06(17) ?
C6 N1 Co1 . . 125.61(18) ?
C5 N2 C7 . . 106.8(2) ?
C5 N2 C8 . . 126.6(2) ?
C7 N2 C8 . . 126.5(2) ?
C10' N3 C9 . . 115.8(9) ?
C9 N3 C11 . . 103.7(5) ?
C10' N3 H3 . . 118(2) ?
C9 N3 H3 . . 126(2) ?
C11 N3 H3 . . 131(2) ?
C9 N4 C10 . . 107.9(6) ?
C9 N4 C11' . . 96.5(8) ?
C1 O1 Co1 . . 127.24(16) ?
Co1 O3 H3A . . 124(3) ?
Co1 O3 H3B . . 97(3) ?
H3A O3 H3B . . 112(3) ?
H4A O4 H4B . . 107(4) ?

loop_
_geom_bond_atom_site_label_1
_geom_bond_atom_site_label_2
_geom_bond_site_symmetry_2
_geom_bond_distance
_geom_bond_publ_flag
C1 O1 . 1.249(3) ?
C1 O2 . 1.261(3) ?
C1 C3 . 1.504(3) ?
C2 C3 . 1.382(3) ?
C2 C4 2 1.384(3) ?
C2 H2 . 0.9300 ?
C3 C4 . 1.383(3) ?
C4 C2 2 1.384(3) ?
C4 H4 . 0.9300 ?
C5 N1 . 1.310(3) ?
C5 N2 . 1.340(3) ?
C5 H5 . 0.9300 ?
C6 C7 . 1.345(4) ?
C6 N1 . 1.369(3) ?
C6 H6 . 0.9300 ?
C7 N2 . 1.363(3) ?
C7 H7 . 0.9300 ?
C8 N2 . 1.458(3) ?
C8 C9 . 1.492(4) ?
C8 H8A . 0.9700 ?
C8 H8B . 0.9700 ?
C9 N4 . 1.304(3) ?
C9 N3 . 1.349(3) ?
C10 N4 . 1.367(7) ?
C10 C11 . 1.373(9) ?
C10 C15 . 1.391(9) ?
C10' N3 . 1.258(10) ?
C10' C11' . 1.3900 ?
C10' C15' . 1.3900 ?
C11' C12' . 1.3900 ?
C11' N4 . 1.500(9) ?
C12' C13' . 1.3900 ?
C12' H12' . 0.9300 ?
C13' C14' . 1.3900 ?
C13' C16' . 1.474(15) ?
C14' C15' . 1.3900 ?
C14' H14' . 0.9300 ?
C15' H15' . 0.9300 ?
C11 C12 . 1.401(7) ?
C11 N3 . 1.438(6) ?
C12 C13 . 1.381(9) ?
C12 H12 . 0.9300 ?
C13 C14 . 1.383(9) ?
C13 C16 . 1.543(8) ?
C14 C15 . 1.349(9) ?
C14 H14 . 0.9300 ?
C15 H15 . 0.9300 ?
C16 H16A . 0.9600 ?
C16 H16B . 0.9600 ?
C16 H16C . 0.9600 ?
C16 H16D . 0.9600 ?
C16 H16E . 0.9600 ?
C16 H16F . 0.9600 ?
C16' H16G . 0.9600 ?
C16' H16H . 0.9600 ?
C16' H16I . 0.9600 ?
Co1 O1 3_665 2.093(2) ?
Co1 O1 . 2.093(2) y
Co1 N1 . 2.119(2) y
Co1 N1 3_665 2.119(2) ?
Co1 O3 . 2.156(2) y
Co1 O3 3_665 2.156(2) ?
N3 H3 . 0.88(3) ?
O3 H3A . 0.83(4) ?
O3 H3B . 0.79(4) ?
O4 H4A . 0.82(5) ?
O4 H4B . 0.79(4) ?

loop_
_geom_hbond_atom_site_label_D
_geom_hbond_atom_site_label_H
_geom_hbond_atom_site_label_A
_geom_hbond_site_symmetry_A
_geom_hbond_distance_DH
_geom_hbond_distance_HA
_geom_hbond_distance_DA
_geom_hbond_angle_DHA
O4 H4A N4 . 0.82(5) 2.07(5) 2.879(4) 168(5)
O4 H4B O2 . 0.79(4) 2.05(4) 2.812(4) 164(4)
O3 H3B O2 . 0.79(4) 2.00(4) 2.749(3) 160(3)
O3 H3A O4 2_655 0.83(4) 1.95(4) 2.778(3) 176(4)
N3 H3 O2 1_565 0.88(3) 1.88(3) 2.759(3) 173(3)

loop_
_geom_torsion_atom_site_label_1
_geom_torsion_atom_site_label_2
_geom_torsion_atom_site_label_3
_geom_torsion_atom_site_label_4
_geom_torsion_site_symmetry_1
_geom_torsion_site_symmetry_4
_geom_torsion
C4 C2 C3 C4 2 . 0.1(4)
C4 C2 C3 C1 2 . 179.0(2)
O1 C1 C3 C2 . . 178.3(2)
O2 C1 C3 C2 . . -1.3(4)
O1 C1 C3 C4 . . -2.8(4)
O2 C1 C3 C4 . . 177.5(2)
C2 C3 C4 C2 . 2 -0.7(3)
C1 C3 C4 C2 . 2 -179.5(2)
N1 C6 C7 N2 . . 0.4(3)
N2 C8 C9 N4 . . 50.8(4)
N2 C8 C9 N3 . . -130.3(3)
N3 C10' C11' C12' . . -168.7(17)
C15' C10' C11' C12' . . 0.0
N3 C10' C11' N4 . . 10.3(12)
C15' C10' C11' N4 . . 179.0(18)
C10' C11' C12' C13' . . 0.0
N4 C11' C12' C13' . . -179(2)
C11' C12' C13' C14' . . 0.0
C11' C12' C13' C16' . . -178.5(15)
C12' C13' C14' C15' . . 0.0
C16' C13' C14' C15' . . 178.6(14)
C13' C14' C15' C10' . . 0.0
N3 C10' C15' C14' . . 163(2)
C11' C10' C15' C14' . . 0.0
N4 C10 C11 C12 . . 177.3(8)
C15 C10 C11 C12 . . -1.3(9)
N4 C10 C11 N3 . . -2.8(8)
C15 C10 C11 N3 . . 178.6(8)
C10 C11 C12 C13 . . 0.0(9)
N3 C11 C12 C13 . . -179.9(8)
C11 C12 C13 C14 . . 0.5(10)
C11 C12 C13 C16 . . -177.9(6)
C12 C13 C14 C15 . . 0.4(12)
C16 C13 C14 C15 . . 178.7(8)
C13 C14 C15 C10 . . -1.7(11)
N4 C10 C15 C14 . . -176.1(12)
C11 C10 C15 C14 . . 2.1(9)
N2 C5 N1 C6 . . -0.1(3)
N2 C5 N1 Co1 . . -178.81(16)
C7 C6 N1 C5 . . -0.2(3)
C7 C6 N1 Co1 . . 178.60(18)
N1 C5 N2 C7 . . 0.3(3)
N1 C5 N2 C8 . . 176.0(2)
C6 C7 N2 C5 . . -0.4(3)
C6 C7 N2 C8 . . -176.1(2)
C9 C8 N2 C5 . . -99.0(3)
C9 C8 N2 C7 . . 75.8(3)
C11' C10' N3 C9 . . -10.4(11)
C15' C10' N3 C9 . . -175.4(16)
N4 C9 N3 C10' . . 7.3(12)
C8 C9 N3 C10' . . -171.8(11)
N4 C9 N3 C11 . . -3.1(5)
C8 C9 N3 C11 . . 177.9(5)
C10 C11 N3 C9 . . 3.5(6)
C12 C11 N3 C9 . . -176.6(7)
N3 C9 N4 C10 . . 1.5(6)
C8 C9 N4 C10 . . -179.5(6)
N3 C9 N4 C11' . . 0.0(10)
C8 C9 N4 C11' . . 179.0(10)
C11 C10 N4 C9 . . 0.9(8)
C15 C10 N4 C9 . . 179.3(8)
C12' C11' N4 C9 . . 172.4(12)
C10' C11' N4 C9 . . -6.5(12)
O2 C1 O1 Co1 . . -23.1(4)
C3 C1 O1 Co1 . . 157.31(17)

_cod_database_fobs_code 2020837
